data_4307665
loop_
_publ_author_name
'Kazuhiro Uehara'
'Ko Kasai'
'Noritaka Mizuno'

_publ_contact_author_address
;
Department of Applied Chemistry, School of Engineering,
The University of Tokyo,
7-3-1 Hongo, Bunkyo-ku, Tokyo 113-8656, Japan
;
_publ_contact_author_email tmizuno@mail.ecc.u-tokyo.ac.jp
_publ_contact_author_fax +81-3-5841-7220
_publ_contact_author_name 'Noritaka Mizuno'
_publ_contact_author_phone +81-3-5841-7272
_publ_section_title
;
Syntheses and Characterizations of Palladium-Based Molecular
Triangle/Square Compounds and Hybrid Composites with Polyoxometalates
;
_journal_name_full 'Inorganic Chemistry'
_journal_page_first 2563
_journal_page_last 2570
_journal_paper_doi 10.1021/ic062156r
_journal_volume 46
_journal_year 2007
_chemical_absolute_configuration unk
_chemical_formula_moiety 'C110 H186 N36 O43 Pd6 S7'
_chemical_formula_sum 'C110 H186 N36 O43 Pd6 S7'
_chemical_formula_weight 3563.77
_space_group_IT_number 9
_symmetry_cell_setting monoclinic
_symmetry_space_group_name_Hall 'C -2yc'
_symmetry_space_group_name_H-M 'C 1 c 1'
_audit_conform_dict_location ftp://ftp.iucr.org/pub/cif_core.dic
_audit_conform_dict_name cif_core.dic
_audit_conform_dict_version 2.3
_audit_creation_date 2006-06-13T23:11:08-00:00
_audit_creation_method 'WinGX routine CIF_UPDATE'
_cell_angle_alpha 90
_cell_angle_beta 89.9420(10)
_cell_angle_gamma 90
_cell_formula_units_Z 4
_cell_length_a 19.8210(2)
_cell_length_b 34.3667(5)
_cell_length_c 27.5484(4)
_cell_measurement_reflns_used 0
_cell_measurement_temperature 153(2)
_cell_measurement_theta_max 0
_cell_measurement_theta_min 0
_cell_volume 18765.5(4)
_computing_molecular_graphics 'Ortep-3 for Windows (Farrugia, 1997)'
_computing_publication_material 'WinGX publication routines (Farrugia, 1999)'
_computing_structure_refinement 'SHELXL-97 (Sheldrick, 1997)'
_computing_structure_solution 'SHELXS-97 (Sheldrick, 1997)'
_diffrn_measured_fraction_theta_full 0.992
_diffrn_measured_fraction_theta_max 0.992
_diffrn_radiation_probe x-ray
_diffrn_radiation_type MoK\a
_diffrn_radiation_wavelength 0.71073
_diffrn_reflns_av_R_equivalents 0
_diffrn_reflns_limit_h_max 27
_diffrn_reflns_limit_h_min 0
_diffrn_reflns_limit_k_max 47
_diffrn_reflns_limit_k_min 0
_diffrn_reflns_limit_l_max 37
_diffrn_reflns_limit_l_min -37
_diffrn_reflns_number 25308
_diffrn_reflns_theta_full 29.22
_diffrn_reflns_theta_max 29.22
_diffrn_reflns_theta_min 1.19
_exptl_absorpt_coefficient_mu 0.711
_exptl_absorpt_correction_type empirical
_exptl_crystal_colour yellow
_exptl_crystal_density_diffrn 1.261
_exptl_crystal_density_method 'not measured'
_exptl_crystal_description prism
_exptl_crystal_F_000 7320
_exptl_crystal_size_max 0
_exptl_crystal_size_mid 0
_exptl_crystal_size_min 0
_platon_squeeze_details
;
;
_refine_diff_density_max 1.453
_refine_diff_density_min -0.965
_refine_ls_abs_structure_details 'Flack H D (1983), Acta Cryst. A39, 876-881'
_refine_ls_abs_structure_Flack 0.11(3)
_refine_ls_extinction_method none
_refine_ls_goodness_of_fit_ref 0.993
_refine_ls_hydrogen_treatment constr
_refine_ls_matrix_type full
_refine_ls_number_parameters 1389
_refine_ls_number_reflns 25308
_refine_ls_number_restraints 2
_refine_ls_restrained_S_all 0.993
_refine_ls_R_factor_gt 0.0676
_refine_ls_shift/su_max 0.001
_refine_ls_structure_factor_coef Fsqd
_refine_ls_weighting_details 'calc w=1/[\s^2^(Fo^2^)+(0.1467P)^2^+0.0000P] where P=(Fo^2^+2Fc^2^)/3'
_refine_ls_weighting_scheme calc
_refine_ls_wR_factor_ref 0.2033
_reflns_number_gt 17909
_reflns_number_total 25308
_reflns_threshold_expression >2sigma(I)
_cod_data_source_file ic062156rsi20061113_095543.cif
_cod_data_source_block squeezed
_cod_database_code 4307665

loop_
_symmetry_equiv_pos_as_xyz
'x, y, z'
'x, -y, z+1/2'
'x+1/2, y+1/2, z'
'x+1/2, -y+1/2, z+1/2'

loop_
_atom_site_label
_atom_site_type_symbol
_atom_site_fract_x
_atom_site_fract_y
_atom_site_fract_z
_atom_site_U_iso_or_equiv
_atom_site_adp_type
_atom_site_occupancy
_atom_site_calc_flag
_atom_site_refinement_flags
_atom_site_disorder_group
_atom_site_disorder_assembly
S801 S 0.04987(17) 0.21598(9) 0.20286(9) 0.0709(7) Uani 1 d . . .
S802 S -0.48168(16) 0.29472(9) 0.20278(9) 0.0711(7) Uani 1 d . . .
S803 S -0.33374(16) -0.01054(9) 0.20279(10) 0.0711(7) Uani 1 d . . .
O803 O -0.3357(5) -0.0094(2) 0.2578(3) 0.074(2) Uiso 1 d . . .
O802 O -0.4787(5) 0.2945(3) 0.2578(3) 0.078(2) Uiso 1 d . . .
O801 O 0.0490(5) 0.2153(3) 0.2567(3) 0.076(2) Uiso 1 d . . .
N11 N 0.1495(4) 0.1784(2) 0.3650(3) 0.0515(17) Uani 1 d . . .
N31 N -0.4379(4) -0.04179(19) 0.3651(3) 0.0486(16) Uani 1 d . . .
N32 N -0.3036(4) -0.0634(2) 0.3743(3) 0.0546(17) Uani 1 d . . .
N22 N -0.5752(4) 0.3055(2) 0.3737(3) 0.0520(17) Uani 1 d . . .
N21 N -0.4741(4) 0.3631(2) 0.3645(3) 0.0495(16) Uani 1 d . . .
N41 N 0.5710(5) 0.1318(3) 0.0607(3) 0.067(2) Uani 1 d . . .
N12 N 0.1140(4) 0.2578(2) 0.3748(3) 0.0512(16) Uani 1 d . . .
N61 N -0.1168(5) 0.0966(3) 0.0598(3) 0.067(2) Uani 1 d . . .
N42 N 0.4773(6) 0.1926(2) 0.0644(4) 0.070(3) Uani 1 d . . .
C63 C -0.1716(7) -0.0032(4) 0.0209(5) 0.083(4) Uani 1 d . . .
H63A H -0.1634 0.0132 -0.0067 0.124 Uiso 1 calc R . .
H63B H -0.2176 -0.0119 0.0205 0.124 Uiso 1 calc R . .
H63C H -0.1419 -0.0252 0.0198 0.124 Uiso 1 calc R . .
C43 C 0.4499(7) 0.2097(4) 0.0208(5) 0.084(4) Uani 1 d . . .
H43A H 0.4029 0.2034 0.0184 0.126 Uiso 1 calc R . .
H43B H 0.4735 0.1997 -0.0069 0.126 Uiso 1 calc R . .
H43C H 0.4552 0.2375 0.0221 0.126 Uiso 1 calc R . .
C21 C -0.4368(8) 0.3769(3) 0.3239(4) 0.077(3) Uani 1 d . . .
H21A H -0.455 0.3658 0.2947 0.115 Uiso 1 calc R . .
H21B H -0.3904 0.3693 0.3272 0.115 Uiso 1 calc R . .
H21C H -0.4398 0.4047 0.3223 0.115 Uiso 1 calc R . .
C22 C -0.4498(6) 0.3786(3) 0.4115(4) 0.062(2) Uani 1 d . . .
H22A H -0.4772 0.3685 0.4374 0.093 Uiso 1 calc R . .
H22B H -0.4525 0.4065 0.4113 0.093 Uiso 1 calc R . .
H22C H -0.4038 0.3708 0.4164 0.093 Uiso 1 calc R . .
C31 C -0.4820(6) -0.0290(4) 0.3235(4) 0.076(3) Uani 1 d . . .
H31A H -0.4966 -0.0027 0.3288 0.114 Uiso 1 calc R . .
H31B H -0.5206 -0.0457 0.3213 0.114 Uiso 1 calc R . .
H31C H -0.4568 -0.0303 0.2937 0.114 Uiso 1 calc R . .
C12 C 0.1605(5) 0.1583(4) 0.4107(4) 0.066(3) Uani 1 d . . .
H12A H 0.1258 0.1392 0.4154 0.099 Uiso 1 calc R . .
H12B H 0.1592 0.1767 0.4369 0.099 Uiso 1 calc R . .
H12C H 0.2037 0.1457 0.4101 0.099 Uiso 1 calc R . .
C32 C -0.4769(5) -0.0358(4) 0.4100(4) 0.065(2) Uani 1 d . . .
H32A H -0.4863 -0.0086 0.414 0.097 Uiso 1 calc R . .
H32B H -0.4513 -0.045 0.4373 0.097 Uiso 1 calc R . .
H32C H -0.5186 -0.0499 0.4081 0.097 Uiso 1 calc R . .
C11 C 0.1504(7) 0.1499(4) 0.3230(4) 0.077(3) Uani 1 d . . .
H11A H 0.1438 0.1638 0.2931 0.115 Uiso 1 calc R . .
H11B H 0.1148 0.1313 0.3271 0.115 Uiso 1 calc R . .
H11C H 0.193 0.1367 0.3221 0.115 Uiso 1 calc R . .
C44 C 0.4386(11) 0.2147(5) 0.1058(5) 0.119(7) Uani 1 d . . .
H44A H 0.4533 0.2051 0.1368 0.178 Uiso 1 calc R . .
H44B H 0.391 0.2104 0.1024 0.178 Uiso 1 calc R . .
H44C H 0.4479 0.242 0.1036 0.178 Uiso 1 calc R . .
N62 N -0.1591(4) 0.0192(3) 0.0661(4) 0.070(2) Uani 1 d . . .
N51 N 0.2804(5) -0.2281(3) 0.0612(3) 0.064(2) Uani 1 d . . .
C23 C -0.6105(6) 0.2915(4) 0.3312(5) 0.081(3) Uani 1 d . . .
H23A H -0.5958 0.3058 0.3032 0.121 Uiso 1 calc R . .
H23B H -0.6582 0.2951 0.3355 0.121 Uiso 1 calc R . .
H23C H -0.6011 0.2643 0.3266 0.121 Uiso 1 calc R . .
C26 C -0.5898(6) 0.3492(4) 0.3847(5) 0.081(4) Uani 1 d . . .
H26A H -0.6368 0.3551 0.3784 0.097 Uiso 1 calc R . .
H26B H -0.5803 0.355 0.4185 0.097 Uiso 1 calc R . .
C16 C 0.1850(6) 0.2442(4) 0.3849(6) 0.090(4) Uani 1 d . . .
H16A H 0.2169 0.2649 0.3782 0.109 Uiso 1 calc R . .
H16B H 0.1895 0.2367 0.4187 0.109 Uiso 1 calc R . .
N511 N 0.2498(5) -0.1439(2) 0.0658(3) 0.0577(18) Uani 1 d . . .
C33 C -0.2644(7) -0.0731(4) 0.3306(6) 0.091(4) Uani 1 d . . .
H33A H -0.2299 -0.0538 0.3258 0.136 Uiso 1 calc R . .
H33B H -0.2938 -0.0736 0.303 0.136 Uiso 1 calc R . .
H33C H -0.2439 -0.0982 0.3347 0.136 Uiso 1 calc R . .
C36 C -0.3588(7) -0.0906(3) 0.3844(5) 0.081(3) Uani 1 d . . .
H36A H -0.371 -0.0892 0.4185 0.097 Uiso 1 calc R . .
H36B H -0.3444 -0.117 0.3774 0.097 Uiso 1 calc R . .
C14 C 0.0926(7) 0.2801(3) 0.4188(5) 0.076(3) Uani 1 d . . .
H14A H 0.0954 0.2636 0.4468 0.114 Uiso 1 calc R . .
H14B H 0.0469 0.2888 0.4147 0.114 Uiso 1 calc R . .
H14C H 0.1216 0.3022 0.423 0.114 Uiso 1 calc R . .
C34 C -0.2599(8) -0.0636(4) 0.4194(5) 0.087(4) Uani 1 d . . .
H34A H -0.2223 -0.0464 0.4148 0.131 Uiso 1 calc R . .
H34B H -0.2437 -0.0896 0.4251 0.131 Uiso 1 calc R . .
H34C H -0.286 -0.0551 0.4467 0.131 Uiso 1 calc R . .
C24 C -0.5995(6) 0.2839(5) 0.4190(5) 0.092(4) Uani 1 d . . .
H24A H -0.5762 0.2938 0.447 0.137 Uiso 1 calc R . .
H24B H -0.5904 0.2566 0.4156 0.137 Uiso 1 calc R . .
H24C H -0.6471 0.2879 0.423 0.137 Uiso 1 calc R . .
C13 C 0.1079(8) 0.2834(4) 0.3327(5) 0.093(4) Uani 1 d . . .
H13A H 0.1218 0.2697 0.304 0.139 Uiso 1 calc R . .
H13B H 0.136 0.3059 0.3372 0.139 Uiso 1 calc R . .
H13C H 0.0618 0.2915 0.3292 0.139 Uiso 1 calc R . .
C42 C 0.6007(7) 0.1147(6) 0.1049(5) 0.114(6) Uani 1 d . . .
H42A H 0.5862 0.0881 0.108 0.172 Uiso 1 calc R . .
H42B H 0.5862 0.1292 0.1328 0.172 Uiso 1 calc R . .
H42C H 0.649 0.1155 0.1026 0.172 Uiso 1 calc R . .
C25 C -0.5477(6) 0.3720(3) 0.3541(5) 0.074(3) Uani 1 d . . .
H25A H -0.5564 0.3994 0.3595 0.089 Uiso 1 calc R . .
H25B H -0.5576 0.3662 0.3203 0.089 Uiso 1 calc R . .
N411 N 0.4583(5) 0.0748(2) 0.0658(3) 0.0574(18) Uani 1 d . . .
N501 N 0.3871(6) -0.1259(2) 0.0670(3) 0.069(3) Uani 1 d . . .
C512 C 0.1725(5) -0.1044(3) 0.0228(3) 0.061(2) Uani 1 d . . .
H512 H 0.1557 -0.0962 -0.007 0.073 Uiso 1 calc R . .
C412 C 0.4379(7) 0.0155(3) 0.0224(4) 0.070(3) Uani 1 d . . .
H412 H 0.4325 0.0028 -0.0072 0.084 Uiso 1 calc R . .
C414 C 0.4533(6) 0.0139(3) 0.1079(4) 0.068(3) Uani 1 d . . .
H414 H 0.4583 0.0004 0.137 0.081 Uiso 1 calc R . .
C514 C 0.1627(5) -0.1123(3) 0.1089(4) 0.065(3) Uani 1 d . . .
H514 H 0.1388 -0.1099 0.1378 0.078 Uiso 1 calc R . .
C614 C 0.1204(6) 0.0977(4) 0.1075(4) 0.076(3) Uani 1 d . . .
H614 H 0.1382 0.1078 0.136 0.091 Uiso 1 calc R . .
C513 C 0.1401(5) -0.0922(3) 0.0660(3) 0.063(2) Uani 1 d . . .
C604 C 0.0643(6) -0.0467(4) 0.1090(4) 0.076(3) Uani 1 d . . .
H604 H 0.0869 -0.0525 0.1377 0.091 Uiso 1 calc R . .
N611 N 0.0263(4) 0.0690(2) 0.0658(3) 0.0551(17) Uani 1 d . . .
C511 C 0.2268(5) -0.1273(3) 0.0242(3) 0.059(2) Uani 1 d . . .
H511 H 0.25 -0.1321 -0.0045 0.071 Uiso 1 calc R . .
C415 C 0.4620(6) 0.0538(3) 0.1074(3) 0.063(2) Uani 1 d . . .
H415 H 0.4707 0.0666 0.1365 0.075 Uiso 1 calc R . .
N601 N -0.0124(4) -0.0056(3) 0.0685(3) 0.062(2) Uani 1 d . . .
C404 C 0.2642(6) 0.1138(4) 0.1094(4) 0.072(3) Uani 1 d . . .
H404 H 0.2442 0.1056 0.1382 0.087 Uiso 1 calc R . .
C413 C 0.4376(6) -0.0061(3) 0.0668(4) 0.060(2) Uani 1 d . . .
C15 C 0.1987(5) 0.2098(4) 0.3524(5) 0.077(3) Uani 1 d . . .
H15A H 0.1934 0.2173 0.3187 0.093 Uiso 1 calc R . .
H15B H 0.2444 0.2006 0.3571 0.093 Uiso 1 calc R . .
C411 C 0.4459(6) 0.0539(3) 0.0237(4) 0.064(2) Uani 1 d . . .
H411 H 0.4429 0.0675 -0.0053 0.076 Uiso 1 calc R . .
C401 C 0.3289(6) 0.1336(3) 0.0258(3) 0.065(3) Uani 1 d . . .
H401 H 0.351 0.1407 -0.0026 0.077 Uiso 1 calc R . .
C405 C 0.3321(6) 0.1248(4) 0.1081(3) 0.077(3) Uani 1 d . . .
H405 H 0.3552 0.127 0.1373 0.093 Uiso 1 calc R . .
C611 C 0.0623(5) 0.0729(3) 0.0240(4) 0.060(2) Uani 1 d . . .
H611 H 0.0432 0.0649 -0.0051 0.072 Uiso 1 calc R . .
C601 C 0.0035(5) -0.0249(4) 0.0256(4) 0.066(3) Uani 1 d . . .
H601 H -0.0173 -0.0172 -0.0031 0.079 Uiso 1 calc R . .
C605 C 0.0148(6) -0.0181(3) 0.1089(3) 0.065(3) Uani 1 d . . .
H605 H 0.0005 -0.0075 0.1382 0.078 Uiso 1 calc R . .
N401 N 0.3646(5) 0.1320(3) 0.0677(3) 0.065(2) Uani 1 d . . .
C51 C 0.2329(8) -0.2288(5) 0.0188(5) 0.099(5) Uani 1 d . . .
H51A H 0.1976 -0.2102 0.0239 0.148 Uiso 1 calc R . .
H51B H 0.2136 -0.2544 0.0158 0.148 Uiso 1 calc R . .
H51C H 0.2571 -0.2225 -0.0103 0.148 Uiso 1 calc R . .
C615 C 0.0540(6) 0.0815(4) 0.1086(4) 0.073(3) Uani 1 d . . .
H615 H 0.0303 0.0795 0.1376 0.087 Uiso 1 calc R . .
C35 C -0.4180(6) -0.0805(3) 0.3541(6) 0.080(3) Uani 1 d . . .
H35A H -0.4064 -0.0826 0.32 0.096 Uiso 1 calc R . .
H35B H -0.4548 -0.0983 0.3609 0.096 Uiso 1 calc R . .
C515 C 0.2187(6) -0.1347(4) 0.1069(3) 0.069(3) Uani 1 d . . .
H515 H 0.2364 -0.144 0.1359 0.082 Uiso 1 calc R . .
C603 C 0.0805(6) -0.0667(3) 0.0665(4) 0.069(3) Uani 1 d . . .
C52 C 0.2411(9) -0.2369(4) 0.1061(5) 0.096(5) Uani 1 d . . .
H52A H 0.208 -0.2169 0.1113 0.143 Uiso 1 calc R . .
H52B H 0.2711 -0.2379 0.1334 0.143 Uiso 1 calc R . .
H52C H 0.2189 -0.2616 0.1026 0.143 Uiso 1 calc R . .
C612 C 0.1271(5) 0.0885(3) 0.0239(3) 0.061(2) Uani 1 d . . .
H612 H 0.1497 0.0919 -0.0054 0.073 Uiso 1 calc R . .
N52 N 0.4190(5) -0.2131(3) 0.0654(3) 0.064(2) Uani 1 d . . .
C402 C 0.2615(5) 0.1251(3) 0.0239(3) 0.0518(19) Uani 1 d . . .
H402 H 0.2384 0.1258 -0.0055 0.062 Uiso 1 calc R . .
C504 C 0.4070(7) -0.0671(3) 0.1099(4) 0.072(3) Uani 1 d . . .
H504 H 0.4047 -0.0529 0.1386 0.086 Uiso 1 calc R . .
C501 C 0.4032(6) -0.1092(3) 0.0265(3) 0.060(3) Uani 1 d . . .
H501 H 0.4001 -0.1235 -0.0021 0.072 Uiso 1 calc R . .
C502 C 0.4253(6) -0.0700(3) 0.0241(4) 0.063(2) Uani 1 d . . .
H502 H 0.4381 -0.0587 -0.0052 0.076 Uiso 1 calc R . .
C613 C 0.1583(5) 0.0990(3) 0.0668(4) 0.061(2) Uani 1 d . . .
C602 C 0.0491(5) -0.0548(3) 0.0245(4) 0.064(2) Uani 1 d . . .
H602 H 0.0588 -0.0671 -0.0048 0.076 Uiso 1 calc R . .
C505 C 0.3906(6) -0.1053(4) 0.1098(4) 0.073(3) Uiso 1 d . . .
H505 H 0.3815 -0.1179 0.139 0.088 Uiso 1 calc R . .
C62 C -0.1093(10) 0.1214(4) 0.1060(5) 0.102(5) Uani 1 d . . .
H62A H -0.0625 0.1273 0.1112 0.153 Uiso 1 calc R . .
H62B H -0.1264 0.1073 0.1334 0.153 Uiso 1 calc R . .
H62C H -0.1341 0.1452 0.1023 0.153 Uiso 1 calc R . .
C61 C -0.0863(13) 0.1224(4) 0.0204(5) 0.136(9) Uani 1 d . . .
H61A H -0.0405 0.1285 0.0287 0.204 Uiso 1 calc R . .
H61B H -0.112 0.146 0.0179 0.204 Uiso 1 calc R . .
H61C H -0.0872 0.1089 -0.01 0.204 Uiso 1 calc R . .
C503 C 0.4271(7) -0.0491(3) 0.0674(3) 0.069(3) Uani 1 d . . .
C403 C 0.2277(5) 0.1153(4) 0.0670(4) 0.073(3) Uani 1 d . . .
C66 C -0.2114(5) 0.0517(4) 0.0670(8) 0.112(6) Uani 1 d . . .
H66A H -0.2492 0.0444 0.0466 0.134 Uiso 1 calc R . .
H66B H -0.2281 0.0549 0.0998 0.134 Uiso 1 calc R . .
C65 C -0.1860(7) 0.0859(4) 0.0513(8) 0.111(6) Uani 1 d . . .
H65A H -0.2137 0.1062 0.0653 0.134 Uiso 1 calc R . .
H65B H -0.193 0.0868 0.0165 0.134 Uiso 1 calc R . .
O712 O 0.3271(7) -0.1761(4) -0.0542(5) 0.116(4) Uiso 1 d . . .
C53 C 0.4575(6) -0.2091(4) 0.0219(5) 0.074(3) Uani 1 d . . .
H53A H 0.4736 -0.1828 0.0192 0.112 Uiso 1 calc R . .
H53B H 0.4297 -0.2151 -0.0056 0.112 Uiso 1 calc R . .
H53C H 0.4952 -0.2266 0.0228 0.112 Uiso 1 calc R . .
C56 C 0.3947(7) -0.2529(5) 0.0708(11) 0.155(11) Uani 1 d . . .
H56A H 0.4259 -0.2706 0.0551 0.186 Uiso 1 calc R . .
H56B H 0.393 -0.2595 0.105 0.186 Uiso 1 calc R . .
C46 C 0.5499(7) 0.2011(3) 0.0692(8) 0.109(6) Uani 1 d . . .
H46A H 0.56 0.2256 0.0532 0.131 Uiso 1 calc R . .
H46B H 0.5612 0.2038 0.1032 0.131 Uiso 1 calc R . .
C41 C 0.5968(7) 0.1097(5) 0.0184(5) 0.097(5) Uani 1 d . . .
H41A H 0.5882 0.0825 0.0231 0.145 Uiso 1 calc R . .
H41B H 0.6445 0.1139 0.0152 0.145 Uiso 1 calc R . .
H41C H 0.5744 0.1184 -0.0105 0.145 Uiso 1 calc R . .
C54 C 0.4663(9) -0.2020(7) 0.1067(5) 0.135(9) Uani 1 d . . .
H54A H 0.4429 -0.2042 0.1371 0.202 Uiso 1 calc R . .
H54B H 0.4811 -0.1756 0.1023 0.202 Uiso 1 calc R . .
H54C H 0.5046 -0.219 0.1066 0.202 Uiso 1 calc R . .
C45 C 0.5879(7) 0.1726(4) 0.0494(6) 0.094(4) Uani 1 d . . .
H45A H 0.6343 0.177 0.0592 0.113 Uiso 1 calc R . .
H45B H 0.5861 0.1756 0.0144 0.113 Uiso 1 calc R . .
C55 C 0.3323(9) -0.2574(4) 0.0512(8) 0.121(7) Uani 1 d . . .
H55A H 0.315 -0.2823 0.0618 0.145 Uiso 1 calc R . .
H55B H 0.3378 -0.2589 0.0162 0.145 Uiso 1 calc R . .
S904 S 0.3095(3) 0.19653(16) 0.2174(2) 0.1216(14) Uiso 1 d . . .
O704 O -0.0639(6) 0.0461(3) -0.0534(4) 0.103(3) Uiso 1 d . . .
O719 O 0.4677(7) 0.1289(4) -0.0542(5) 0.122(4) Uiso 1 d . . .
N704 N 0.3637(6) -0.1721(3) -0.0894(4) 0.078(3) Uiso 1 d . . .
O713 O -0.0619(6) 0.0411(3) 0.1780(4) 0.093(3) Uiso 1 d . . .
O710 O 0.3693(7) -0.1867(4) -0.1265(5) 0.118(4) Uiso 1 d . . .
O711 O 0.4119(11) -0.1476(6) -0.0792(7) 0.174(6) Uiso 1 d . . .
O714 O -0.1453(13) 0.0679(6) 0.2108(8) 0.194(7) Uiso 1 d . . .
O715 O -0.0379(13) 0.0967(7) 0.2187(8) 0.210(9) Uiso 1 d . . .
O901 O -0.2851(6) 0.4010(3) 0.4156(4) 0.101(3) Uiso 1 d . . .
N702 N -0.0695(5) 0.0278(3) -0.0909(4) 0.075(2) Uiso 1 d . . .
N707 N 0.4424(5) 0.1443(3) -0.0911(4) 0.074(2) Uiso 1 d . . .
S901 S -0.2487(6) 0.4194(3) 0.3809(4) 0.202(4) Uiso 1 d . . .
O705 O -0.0947(6) 0.0310(3) -0.1267(4) 0.099(3) Uiso 1 d . . .
O721 O 0.4618(6) 0.1554(3) -0.1264(4) 0.104(3) Uiso 1 d . . .
O720 O 0.3810(9) 0.1598(5) -0.0792(6) 0.148(5) Uiso 1 d . . .
C803 C -0.4121(12) 0.2687(6) 0.1815(8) 0.133(6) Uiso 1 d . . .
O706 O -0.0593(12) -0.0056(6) -0.0853(8) 0.188(8) Uiso 1 d . . .
C806 C -0.3294(10) 0.0374(6) 0.1815(7) 0.114(5) Uiso 1 d . . .
C901 C -0.2189(12) 0.3813(6) 0.3382(8) 0.128(6) Uiso 1 d . . .
C64 C -0.1730(8) -0.0080(5) 0.1059(5) 0.101(5) Uani 1 d . . .
H64A H -0.1656 0.0048 0.1364 0.152 Uiso 1 calc R . .
H64B H -0.1436 -0.0301 0.1033 0.152 Uiso 1 calc R . .
H64C H -0.2191 -0.0165 0.1041 0.152 Uiso 1 calc R . .
C804 C -0.4511(12) 0.3415(6) 0.1837(8) 0.128(6) Uiso 1 d . . .
C805 C -0.4189(14) -0.0146(8) 0.1853(9) 0.149(8) Uiso 1 d . . .
C801 C -0.0217(9) 0.1955(5) 0.1800(6) 0.099(4) Uiso 1 d . . .
C802 C 0.1045(12) 0.1776(7) 0.1845(8) 0.135(7) Uiso 1 d . . .
S903 S 0.1215(5) -0.0373(2) -0.1193(3) 0.174(3) Uiso 1 d . . .
C905 C 0.0549(9) -0.0379(5) -0.1635(6) 0.107(5) Uiso 1 d . . .
C906 C 0.1212(16) 0.0130(9) -0.1035(12) 0.174(10) Uiso 1 d . . .
C902 C -0.182(3) 0.4446(14) 0.4017(16) 0.259(19) Uiso 1 d . . .
S902 S -0.4916(3) -0.13094(17) 0.2175(2) 0.1243(15) Uiso 1 d . . .
O722 O 0.2865(5) 0.2350(3) 0.0233(4) 0.090(2) Uiso 1 d . . .
N708 N 0.2420(8) 0.2530(4) 0.0550(6) 0.111(4) Uiso 1 d . . .
O902 O -0.4274(11) -0.1147(6) 0.2376(7) 0.186(7) Uiso 1 d . . .
O723 O 0.2236(10) 0.2306(5) 0.0941(6) 0.161(6) Uiso 1 d . . .
C904 C -0.569(2) -0.1086(12) 0.2635(14) 0.229(15) Uiso 1 d . . .
C908 C 0.3144(17) 0.1520(9) 0.2479(12) 0.175(10) Uiso 1 d . . .
O903 O 0.1132(5) -0.0655(3) -0.0857(4) 0.094(3) Uiso 1 d . . .
C903 C -0.5129(14) -0.1772(7) 0.2388(9) 0.149(8) Uiso 1 d . . .
O707 O 0.0398(7) 0.1913(4) 0.0671(5) 0.124(4) Uiso 1 d . . .
N703 N 0.0579(5) 0.1906(3) 0.0279(3) 0.063(2) Uiso 1 d . . .
O716 O 0.0515(5) 0.2082(2) 0.4911(3) 0.079(2) Uiso 1 d . . .
N710 N -0.3719(8) -0.1259(4) 0.0562(6) 0.110(4) Uiso 1 d . . .
O701 O -0.3453(5) -0.0082(2) 0.4899(3) 0.077(2) Uiso 1 d . . .
O731 O 0.4588(5) 0.1326(3) 0.1791(4) 0.089(3) Uiso 1 d . . .
O736 O 0.3380(6) -0.1735(3) 0.1789(4) 0.095(3) Uiso 1 d . . .
O709 O 0.1189(6) 0.1798(3) 0.0202(4) 0.096(3) Uiso 1 d . . .
N711 N 0.5080(8) 0.1298(4) 0.2069(5) 0.105(4) Uiso 1 d . . .
N712 N 0.3084(11) -0.1979(6) 0.2094(7) 0.136(6) Uiso 1 d . . .
O729 O -0.4039(14) -0.1072(7) 0.0954(9) 0.225(9) Uiso 1 d . . .
O728 O -0.3288(16) -0.1022(8) 0.0199(10) 0.245(11) Uiso 1 d . . .
O724 O 0.1822(11) 0.2735(6) 0.0265(7) 0.177(7) Uiso 1 d . . .
O730 O -0.4222(6) -0.1383(3) 0.0221(4) 0.102(3) Uiso 1 d . . .
N706 N 0.0520(4) 0.1900(3) 0.5279(3) 0.0608(19) Uiso 1 d . . .
O717 O 0.0543(6) 0.2009(4) 0.5682(4) 0.111(3) Uiso 1 d . . .
N701 N -0.3748(4) 0.0025(3) 0.5276(3) 0.0598(18) Uiso 1 d . . .
O702 O -0.3630(7) -0.0077(4) 0.5707(5) 0.116(4) Uiso 1 d . . .
O735 O 0.3493(14) -0.2251(7) 0.2107(9) 0.214(9) Uiso 1 d . . .
O718 O 0.0404(6) 0.1515(3) 0.5205(4) 0.108(3) Uiso 1 d . . .
O703 O -0.4225(6) 0.0268(3) 0.5206(4) 0.109(3) Uiso 1 d . . .
O732 O 0.5436(9) 0.1534(5) 0.2148(6) 0.143(5) Uiso 1 d . . .
O733 O 0.5289(11) 0.0967(6) 0.2184(7) 0.175(6) Uiso 1 d . . .
O734 O 0.2428(13) -0.1947(6) 0.2186(8) 0.187(7) Uiso 1 d . . .
N705 N -0.0822(9) 0.0696(5) 0.2032(6) 0.120(5) Uiso 1 d . . .
O725 O -0.1285(6) 0.0969(3) 0.5215(4) 0.104(3) Uiso 1 d . . .
O708 O 0.0290(5) 0.1994(2) -0.0081(3) 0.079(2) Uiso 1 d . . .
N709 N -0.0891(9) 0.1267(5) 0.5371(6) 0.118(4) Uiso 1 d . . .
O727 O -0.0841(12) 0.1240(7) 0.5918(8) 0.197(8) Uiso 1 d . . .
O726 O -0.1320(13) 0.1657(6) 0.5227(9) 0.207(9) Uiso 1 d . . .
C907 C 0.2459(13) 0.2229(7) 0.2380(8) 0.142(7) Uiso 1 d . . .
O904 O 0.3882(15) 0.2086(8) 0.2422(10) 0.238(11) Uiso 1 d . . .
Pd1 Pd 0.05719(3) 0.20733(2) 0.36949(2) 0.04504(14) Uani 1 d . . .
Pd2 Pd -0.47290(3) 0.302649(18) 0.36959(2) 0.04491(14) Uani 1 d . . .
Pd3 Pd -0.35095(3) -0.009809(18) 0.36941(2) 0.04480(14) Uani 1 d . . .
C113 C -0.0984(4) 0.1011(3) 0.3699(3) 0.056(2) Uani 1 d . . .
C203 C -0.2346(5) 0.2783(3) 0.3693(3) 0.057(2) Uani 1 d . . .
N301 N -0.3972(4) 0.0437(2) 0.3671(2) 0.0449(14) Uiso 1 d . . .
C303 C -0.4304(5) 0.1212(3) 0.3699(4) 0.058(2) Uiso 1 d . . .
N111 N 0.0010(3) 0.1570(2) 0.3678(3) 0.0462(15) Uani 1 d . . .
N201 N -0.3683(4) 0.2999(2) 0.3681(3) 0.0495(16) Uani 1 d . . .
C115 C -0.0127(5) 0.1399(3) 0.4093(3) 0.0515(19) Uani 1 d . . .
H115 H 0.0104 0.1471 0.4372 0.062 Uiso 1 calc R . .
C214 C -0.4423(5) 0.1846(3) 0.4133(3) 0.054(2) Uani 1 d . . .
H214 H -0.4317 0.1723 0.4424 0.065 Uiso 1 calc R . .
N311 N -0.2632(4) 0.0211(2) 0.3719(3) 0.0518(16) Uiso 1 d . . .
C305 C -0.4171(5) 0.0605(3) 0.4095(3) 0.055(2) Uiso 1 d . . .
H305 H -0.4179 0.0459 0.4379 0.065 Uiso 1 calc R . .
N101 N -0.0324(4) 0.2352(3) 0.3721(3) 0.0542(17) Uani 1 d . . .
C314 C -0.1868(5) 0.0637(3) 0.4137(3) 0.0526(19) Uiso 1 d . . .
H314 H -0.1727 0.0751 0.4425 0.063 Uiso 1 calc R . .
C104 C -0.1339(5) 0.2526(3) 0.4136(3) 0.056(2) Uani 1 d . . .
H104 H -0.1565 0.2553 0.443 0.067 Uiso 1 calc R . .
C205 C -0.3354(5) 0.3009(3) 0.4089(3) 0.053(2) Uani 1 d . . .
H205 H -0.3582 0.3076 0.4373 0.063 Uiso 1 calc R . .
C311 C -0.2306(5) 0.0297(3) 0.3301(3) 0.055(2) Uiso 1 d . . .
H311 H -0.2465 0.0192 0.3012 0.066 Uiso 1 calc R . .
C313 C -0.1529(5) 0.0713(3) 0.3713(3) 0.055(2) Uiso 1 d . . .
C101 C -0.0609(4) 0.2470(3) 0.3310(3) 0.056(2) Uani 1 d . . .
H101 H -0.036 0.2449 0.3024 0.067 Uiso 1 calc R . .
N211 N -0.4704(4) 0.2442(2) 0.3719(3) 0.0516(16) Uani 1 d . . .
C211 C -0.4730(5) 0.2231(2) 0.3305(3) 0.056(2) Uani 1 d . . .
H211 H -0.4802 0.2363 0.3015 0.068 Uiso 1 calc R . .
C312 C -0.1736(5) 0.0537(3) 0.3290(4) 0.057(2) Uiso 1 d . . .
H312 H -0.1502 0.0578 0.3002 0.069 Uiso 1 calc R . .
C204 C -0.2661(5) 0.2920(3) 0.4111(4) 0.059(2) Uani 1 d . . .
H204 H -0.242 0.2951 0.4397 0.071 Uiso 1 calc R . .
C114 C -0.0622(5) 0.1104(3) 0.4116(3) 0.054(2) Uani 1 d . . .
H114 H -0.0705 0.0973 0.4405 0.065 Uiso 1 calc R . .
C105 C -0.0697(4) 0.2361(3) 0.4124(3) 0.056(2) Uani 1 d . . .
H105 H -0.0522 0.2253 0.4408 0.068 Uiso 1 calc R . .
C304 C -0.4357(5) 0.0983(3) 0.4105(3) 0.0517(19) Uiso 1 d . . .
H304 H -0.4524 0.109 0.4391 0.062 Uiso 1 calc R . .
C215 C -0.4528(5) 0.2252(2) 0.4122(3) 0.051(2) Uani 1 d . . .
H215 H -0.4472 0.2393 0.4408 0.062 Uiso 1 calc R . .
C315 C -0.2424(5) 0.0388(3) 0.4134(4) 0.058(2) Uiso 1 d . . .
H315 H -0.2658 0.0343 0.4422 0.07 Uiso 1 calc R . .
C103 C -0.1629(4) 0.2646(3) 0.3726(3) 0.0520(19) Uani 1 d . . .
C201 C -0.3375(5) 0.2895(4) 0.3273(3) 0.064(2) Uani 1 d . . .
H201 H -0.3619 0.289 0.2985 0.077 Uiso 1 calc R . .
C102 C -0.1256(5) 0.2624(3) 0.3281(4) 0.059(2) Uani 1 d . . .
H102 H -0.1437 0.2709 0.2989 0.07 Uiso 1 calc R . .
C202 C -0.2709(5) 0.2796(3) 0.3267(3) 0.061(2) Uani 1 d . . .
H202 H -0.2499 0.2737 0.2974 0.073 Uiso 1 calc R . .
C111 C -0.0294(5) 0.1460(4) 0.3274(3) 0.066(3) Uani 1 d . . .
H111 H -0.0171 0.1578 0.2983 0.08 Uiso 1 calc R . .
C213 C -0.4477(6) 0.1636(2) 0.3724(4) 0.057(2) Uani 1 d . . .
C302 C -0.4169(5) 0.1025(3) 0.3272(4) 0.057(2) Uiso 1 d . . .
H302 H -0.4206 0.116 0.2981 0.069 Uiso 1 calc R . .
C212 C -0.4657(6) 0.1831(3) 0.3285(3) 0.058(2) Uani 1 d . . .
H212 H -0.4721 0.1695 0.2997 0.07 Uiso 1 calc R . .
C112 C -0.0775(6) 0.1183(3) 0.3269(4) 0.065(3) Uani 1 d . . .
H112 H -0.0967 0.1107 0.2977 0.078 Uiso 1 calc R . .
C301 C -0.3981(5) 0.0645(3) 0.3266(4) 0.061(2) Uiso 1 d . . .
H301 H -0.3858 0.0529 0.2974 0.073 Uiso 1 calc R . .
Pd4 Pd 0.46650(3) 0.133451(19) 0.06553(2) 0.04828(15) Uani 1 d . . .
Pd5 Pd 0.33362(3) -0.177602(19) 0.06570(2) 0.04832(15) Uani 1 d . . .
Pd6 Pd -0.06693(3) 0.04442(2) 0.06555(2) 0.04834(15) Uani 1 d . . .

loop_
_atom_site_aniso_label
_atom_site_aniso_U_11
_atom_site_aniso_U_22
_atom_site_aniso_U_33
_atom_site_aniso_U_23
_atom_site_aniso_U_13
_atom_site_aniso_U_12
S801 0.0893(19) 0.0707(16) 0.0528(12) -0.0024(11) 0.0095(12) -0.0016(14)
S802 0.0734(16) 0.0876(18) 0.0523(12) 0.0099(12) 0.0002(11) -0.0097(14)
S803 0.0764(17) 0.0845(18) 0.0524(12) -0.0003(12) -0.0046(11) 0.0103(14)
N11 0.028(3) 0.082(5) 0.044(3) -0.011(3) 0.003(2) -0.003(3)
N31 0.065(4) 0.035(3) 0.046(3) -0.006(3) 0.005(3) -0.018(3)
N32 0.051(4) 0.049(4) 0.064(4) -0.012(3) -0.004(3) -0.002(3)
N22 0.044(4) 0.047(4) 0.065(4) 0.013(3) 0.000(3) -0.003(3)
N21 0.050(4) 0.048(4) 0.050(4) 0.001(3) -0.009(3) 0.019(3)
N41 0.065(5) 0.071(5) 0.064(5) -0.012(4) 0.011(4) -0.006(4)
N12 0.048(4) 0.046(4) 0.059(4) -0.003(3) 0.010(3) -0.005(3)
N61 0.067(5) 0.070(5) 0.064(5) 0.011(4) 0.004(4) 0.009(4)
N42 0.094(7) 0.044(4) 0.072(5) -0.004(4) -0.020(5) 0.002(4)
C63 0.067(7) 0.091(9) 0.090(8) -0.021(7) 0.005(6) -0.025(6)
C43 0.085(8) 0.077(8) 0.091(8) 0.025(7) -0.017(7) -0.004(6)
C21 0.116(10) 0.045(5) 0.069(6) 0.014(5) 0.024(6) -0.003(6)
C22 0.078(7) 0.050(5) 0.059(5) -0.002(4) -0.015(5) 0.001(5)
C31 0.069(7) 0.089(8) 0.070(6) -0.006(6) -0.022(5) -0.006(6)
C12 0.055(5) 0.085(7) 0.057(5) 0.018(5) -0.004(4) 0.006(5)
C32 0.055(5) 0.080(7) 0.058(5) -0.005(5) 0.016(4) -0.004(5)
C11 0.080(7) 0.078(7) 0.072(7) -0.034(6) 0.006(5) 0.016(6)
C44 0.170(18) 0.127(13) 0.059(7) -0.035(8) -0.015(9) 0.051(12)
N62 0.049(4) 0.079(6) 0.081(6) -0.020(5) 0.020(4) -0.011(4)
N51 0.062(5) 0.067(5) 0.064(5) -0.008(4) -0.011(4) -0.003(4)
C23 0.044(5) 0.110(10) 0.089(8) 0.008(7) -0.007(5) -0.006(6)
C26 0.067(7) 0.071(7) 0.107(9) 0.003(6) -0.022(6) 0.030(6)
C16 0.055(6) 0.109(10) 0.107(10) 0.033(8) 0.011(6) -0.018(6)
N511 0.064(5) 0.053(4) 0.056(4) 0.001(3) 0.007(3) 0.001(4)
C33 0.080(8) 0.073(7) 0.119(10) -0.035(7) 0.013(7) 0.021(6)
C36 0.099(9) 0.055(6) 0.089(8) -0.018(5) 0.007(7) -0.013(6)
C14 0.082(7) 0.053(6) 0.093(8) -0.028(5) 0.012(6) -0.014(5)
C34 0.107(10) 0.080(8) 0.075(7) -0.004(6) -0.044(7) 0.029(7)
C24 0.056(6) 0.139(12) 0.080(8) 0.038(8) 0.009(6) -0.011(7)
C13 0.107(10) 0.071(8) 0.099(9) 0.026(7) 0.014(8) -0.025(7)
C42 0.059(7) 0.21(2) 0.077(8) 0.037(10) -0.010(6) 0.015(9)
C25 0.057(6) 0.064(6) 0.101(8) 0.017(6) -0.001(6) 0.026(5)
N411 0.073(5) 0.059(4) 0.040(3) -0.001(3) -0.003(3) 0.000(4)
N501 0.123(8) 0.035(4) 0.048(4) 0.008(3) -0.008(4) -0.001(4)
C512 0.064(6) 0.076(6) 0.043(4) 0.011(4) 0.002(4) 0.018(5)
C412 0.102(9) 0.064(6) 0.044(4) 0.005(4) -0.014(5) -0.004(6)
C414 0.088(8) 0.054(6) 0.061(6) 0.004(4) -0.018(5) -0.003(5)
C514 0.063(6) 0.072(6) 0.061(5) 0.020(5) 0.024(4) 0.025(5)
C614 0.073(7) 0.097(8) 0.058(6) -0.027(6) 0.007(5) -0.027(6)
C513 0.066(6) 0.071(6) 0.051(5) 0.003(4) 0.007(4) 0.027(5)
C604 0.071(7) 0.118(10) 0.039(4) 0.004(5) 0.006(4) 0.021(6)
N611 0.052(4) 0.064(5) 0.049(4) -0.007(3) -0.005(3) -0.001(3)
C511 0.062(5) 0.079(6) 0.036(4) 0.004(4) 0.009(3) 0.016(5)
C415 0.079(7) 0.067(6) 0.043(4) 0.011(4) -0.011(4) -0.005(5)
N601 0.062(5) 0.063(5) 0.062(5) 0.002(4) 0.016(4) 0.006(4)
C404 0.061(6) 0.108(9) 0.048(5) -0.014(5) 0.005(4) -0.017(6)
C413 0.082(6) 0.046(5) 0.051(5) 0.008(4) -0.010(4) -0.010(4)
C15 0.044(5) 0.072(7) 0.115(9) -0.008(6) 0.006(6) -0.012(5)
C411 0.087(7) 0.048(5) 0.056(5) 0.014(4) -0.004(5) -0.002(5)
C401 0.088(7) 0.065(6) 0.041(4) 0.000(4) -0.006(4) -0.010(5)
C405 0.064(6) 0.129(10) 0.039(4) -0.017(5) -0.007(4) -0.024(7)
C611 0.057(5) 0.069(6) 0.052(5) -0.008(4) -0.001(4) -0.022(4)
C601 0.046(5) 0.097(8) 0.056(5) -0.003(5) -0.002(4) 0.007(5)
C605 0.080(7) 0.075(6) 0.041(4) -0.001(4) 0.014(4) 0.021(5)
N401 0.067(5) 0.070(6) 0.060(5) -0.020(4) 0.001(4) -0.012(4)
C51 0.098(10) 0.111(11) 0.088(8) 0.016(7) -0.001(7) -0.063(9)
C615 0.071(7) 0.098(8) 0.049(5) -0.029(5) 0.006(4) -0.008(6)
C35 0.069(7) 0.050(6) 0.121(10) 0.000(6) 0.002(7) 0.000(5)
C515 0.079(7) 0.092(7) 0.034(4) 0.017(4) 0.019(4) 0.019(6)
C603 0.079(7) 0.082(7) 0.047(5) 0.010(5) 0.024(5) 0.033(6)
C52 0.129(12) 0.076(8) 0.082(8) 0.004(6) 0.029(8) -0.049(8)
C612 0.049(5) 0.088(7) 0.045(4) -0.003(4) 0.004(4) -0.014(5)
N52 0.057(5) 0.063(5) 0.073(5) 0.016(4) -0.001(4) 0.008(4)
C402 0.053(5) 0.050(5) 0.052(4) 0.008(4) -0.006(4) -0.006(4)
C504 0.121(10) 0.047(5) 0.048(5) 0.000(4) -0.012(5) -0.019(5)
C501 0.101(8) 0.040(4) 0.040(4) 0.006(3) 0.003(4) 0.012(4)
C502 0.084(7) 0.054(5) 0.052(5) 0.011(4) 0.010(5) 0.007(5)
C613 0.045(5) 0.080(7) 0.058(5) -0.015(5) 0.004(4) -0.015(4)
C602 0.057(5) 0.080(7) 0.054(5) -0.022(5) 0.004(4) -0.002(5)
C62 0.147(14) 0.086(9) 0.072(7) -0.021(6) -0.022(8) 0.049(9)
C61 0.27(3) 0.068(8) 0.071(8) 0.001(6) 0.030(11) 0.073(12)
C503 0.116(9) 0.049(5) 0.041(4) 0.011(4) -0.011(5) 0.002(5)
C403 0.040(5) 0.129(10) 0.050(5) -0.025(6) -0.003(4) -0.024(5)
C66 0.030(5) 0.069(7) 0.24(2) -0.033(10) 0.018(7) -0.007(4)
C65 0.057(7) 0.072(8) 0.205(18) 0.016(9) -0.041(9) 0.022(6)
C53 0.068(7) 0.065(7) 0.090(8) 0.003(5) 0.018(6) 0.019(5)
C56 0.047(7) 0.075(9) 0.34(3) 0.046(14) 0.040(12) 0.021(6)
C46 0.082(9) 0.034(5) 0.210(19) -0.008(7) -0.031(10) 0.005(5)
C41 0.066(7) 0.139(13) 0.086(8) -0.034(8) -0.019(6) 0.042(8)
C54 0.112(13) 0.22(2) 0.073(8) -0.019(10) -0.035(8) 0.097(14)
C45 0.076(8) 0.101(10) 0.106(10) 0.022(8) 0.018(7) -0.045(7)
C55 0.101(11) 0.052(7) 0.21(2) -0.038(9) -0.019(12) -0.005(7)
C64 0.079(8) 0.155(15) 0.070(7) 0.035(8) 0.012(6) -0.029(9)
Pd1 0.0361(3) 0.0525(3) 0.0465(3) 0.0014(3) 0.0041(2) -0.0025(2)
Pd2 0.0452(3) 0.0438(3) 0.0457(3) 0.0026(2) -0.0031(2) 0.0077(2)
Pd3 0.0489(3) 0.0405(3) 0.0450(3) -0.0040(2) -0.0005(2) -0.0054(2)
C113 0.040(4) 0.084(7) 0.042(4) -0.016(4) 0.005(3) -0.014(4)
C203 0.062(5) 0.065(6) 0.042(4) 0.004(4) 0.007(4) 0.018(4)
N111 0.035(3) 0.054(4) 0.050(4) 0.005(3) 0.005(3) -0.008(3)
N201 0.048(4) 0.047(4) 0.053(4) 0.005(3) -0.007(3) 0.010(3)
C115 0.049(5) 0.055(5) 0.050(4) 0.003(4) -0.004(4) 0.005(4)
C214 0.076(6) 0.045(4) 0.042(4) 0.002(3) 0.007(4) 0.002(4)
N101 0.047(4) 0.070(5) 0.046(4) 0.003(3) 0.005(3) 0.006(3)
C104 0.050(5) 0.073(6) 0.046(4) 0.003(4) 0.003(4) 0.010(4)
C205 0.045(4) 0.061(5) 0.052(5) -0.007(4) 0.004(4) 0.006(4)
C101 0.037(4) 0.084(6) 0.046(4) 0.009(4) 0.007(3) 0.014(4)
N211 0.051(4) 0.048(4) 0.056(4) 0.005(3) 0.001(3) 0.007(3)
C211 0.073(6) 0.036(4) 0.060(5) 0.007(4) -0.018(4) 0.006(4)
C204 0.051(5) 0.072(6) 0.054(5) 0.003(4) -0.007(4) 0.012(4)
C114 0.054(5) 0.058(5) 0.050(4) 0.002(4) -0.006(4) -0.024(4)
C105 0.036(4) 0.091(7) 0.043(4) 0.008(4) 0.003(3) 0.007(4)
C215 0.070(6) 0.034(4) 0.051(4) 0.000(3) -0.003(4) 0.010(4)
C103 0.042(4) 0.057(5) 0.057(5) -0.003(4) 0.001(3) 0.002(4)
C201 0.055(5) 0.088(7) 0.049(5) 0.004(5) 0.001(4) 0.019(5)
C102 0.048(5) 0.068(6) 0.060(5) 0.018(4) 0.006(4) 0.011(4)
C202 0.051(5) 0.093(7) 0.039(4) 0.007(4) 0.002(4) 0.014(5)
C111 0.059(5) 0.096(8) 0.044(4) -0.002(5) 0.000(4) -0.028(5)
C213 0.074(6) 0.037(4) 0.061(5) 0.002(4) 0.001(4) 0.004(4)
C212 0.077(6) 0.054(5) 0.044(4) -0.005(4) -0.014(4) 0.003(4)
C112 0.080(7) 0.065(6) 0.050(5) -0.005(4) 0.005(5) -0.020(5)
Pd4 0.0514(3) 0.0479(3) 0.0455(3) -0.0003(3) -0.0064(3) -0.0071(3)
Pd5 0.0548(4) 0.0441(3) 0.0461(3) 0.0061(3) 0.0032(3) 0.0058(3)
Pd6 0.0406(3) 0.0589(4) 0.0456(3) -0.0055(3) 0.0033(2) 0.0014(3)

loop_
_atom_type_symbol
_atom_type_description
_atom_type_scat_dispersion_real
_atom_type_scat_dispersion_imag
_atom_type_scat_source
C C 0.0033 0.0016 'International Tables Vol C Tables 4.2.6.8 and 6.1.1.4'
H H 0 0 'International Tables Vol C Tables 4.2.6.8 and 6.1.1.4'
N N 0.0061 0.0033 'International Tables Vol C Tables 4.2.6.8 and 6.1.1.4'
O O 0.0106 0.006 'International Tables Vol C Tables 4.2.6.8 and 6.1.1.4'
Pd Pd -0.9988 1.0072 'International Tables Vol C Tables 4.2.6.8 and 6.1.1.4'
S S 0.1246 0.1234 'International Tables Vol C Tables 4.2.6.8 and 6.1.1.4'

loop_
_geom_angle_atom_site_label_1
_geom_angle_atom_site_label_2
_geom_angle_atom_site_label_3
_geom_angle
_geom_angle_site_symmetry_1
_geom_angle_site_symmetry_3
_geom_angle_publ_flag
O801 S801 C801 110.8(7) . . ?
O801 S801 C802 106.3(8) . . ?
C801 S801 C802 95.5(9) . . ?
O802 S802 C803 107.5(8) . . ?
O802 S802 C804 106.5(8) . . ?
C803 S802 C804 95.4(10) . . ?
O803 S803 C806 108.1(7) . . ?
O803 S803 C805 104.6(9) . . ?
C806 S803 C805 91.7(10) . . ?
C12 N11 C15 116.6(9) . . ?
C12 N11 C11 110.7(9) . . ?
C15 N11 C11 106.4(9) . . ?
C12 N11 Pd1 107.9(6) . . ?
C15 N11 Pd1 104.0(7) . . ?
C11 N11 Pd1 111.2(6) . . ?
C35 N31 C32 117.0(9) . . ?
C35 N31 C31 105.9(9) . . ?
C32 N31 C31 107.1(9) . . ?
C35 N31 Pd3 106.3(7) . . ?
C32 N31 Pd3 108.5(6) . . ?
C31 N31 Pd3 112.0(6) . . ?
C36 N32 C33 113.9(9) . . ?
C36 N32 C34 105.5(10) . . ?
C33 N32 C34 111.6(10) . . ?
C36 N32 Pd3 103.9(7) . . ?
C33 N32 Pd3 112.8(7) . . ?
C34 N32 Pd3 108.6(6) . . ?
C23 N22 C24 110.4(9) . . ?
C23 N22 C26 112.7(9) . . ?
C24 N22 C26 104.5(10) . . ?
C23 N22 Pd2 115.0(7) . . ?
C24 N22 Pd2 109.6(6) . . ?
C26 N22 Pd2 104.0(6) . . ?
C21 N21 C22 113.6(9) . . ?
C21 N21 C25 106.5(9) . . ?
C22 N21 C25 114.1(9) . . ?
C21 N21 Pd2 112.2(6) . . ?
C22 N21 Pd2 107.1(5) . . ?
C25 N21 Pd2 102.9(6) . . ?
C45 N41 C42 117.6(12) . . ?
C45 N41 C41 104.1(11) . . ?
C42 N41 C41 107.9(11) . . ?
C45 N41 Pd4 102.3(8) . . ?
C42 N41 Pd4 110.9(8) . . ?
C41 N41 Pd4 114.0(8) . . ?
C13 N12 C14 108.1(10) . . ?
C13 N12 C16 114.2(9) . . ?
C14 N12 C16 105.9(10) . . ?
C13 N12 Pd1 113.7(7) . . ?
C14 N12 Pd1 109.5(6) . . ?
C16 N12 Pd1 105.1(7) . . ?
C65 N61 C61 114.2(13) . . ?
C65 N61 C62 111.8(13) . . ?
C61 N61 C62 103.1(11) . . ?
C65 N61 Pd6 104.3(8) . . ?
C61 N61 Pd6 111.8(8) . . ?
C62 N61 Pd6 111.9(7) . . ?
C43 N42 C46 111.2(12) . . ?
C43 N42 C44 103.0(11) . . ?
C46 N42 C44 108.4(12) . . ?
C43 N42 Pd4 112.2(8) . . ?
C46 N42 Pd4 107.3(7) . . ?
C44 N42 Pd4 114.7(10) . . ?
C64 N62 C63 105.4(11) . . ?
C64 N62 C66 109.1(11) . . ?
C63 N62 C66 106.1(12) . . ?
C64 N62 Pd6 116.7(9) . . ?
C63 N62 Pd6 111.6(7) . . ?
C66 N62 Pd6 107.5(7) . . ?
C55 N51 C52 112.6(13) . . ?
C55 N51 C51 106.5(12) . . ?
C52 N51 C51 108.3(10) . . ?
C55 N51 Pd5 103.4(8) . . ?
C52 N51 Pd5 113.1(7) . . ?
C51 N51 Pd5 112.8(7) . . ?
C25 C26 N22 107.8(10) . . ?
C15 C16 N12 107.6(11) . . ?
C515 N511 C511 117.5(9) . . ?
C515 N511 Pd5 121.3(7) . . ?
C511 N511 Pd5 121.0(6) . . ?
N32 C36 C35 109.6(10) . . ?
C26 C25 N21 110.0(9) . . ?
C415 N411 C411 116.0(8) . . ?
C415 N411 Pd4 122.1(6) . . ?
C411 N411 Pd4 121.9(6) . . ?
C501 N501 C505 119.9(9) . . ?
C501 N501 Pd5 119.4(7) . . ?
C505 N501 Pd5 118.8(8) . . ?
C511 C512 C513 121.0(8) . . ?
C411 C412 C413 119.4(10) . . ?
C413 C414 C415 121.5(9) . . ?
C515 C514 C513 119.7(9) . . ?
C613 C614 C615 122.8(9) . . ?
C512 C513 C514 114.1(8) . . ?
C512 C513 C603 123.3(9) . . ?
C514 C513 C603 121.8(8) . . ?
C605 C604 C603 120.6(10) . . ?
C611 N611 C615 119.2(9) . . ?
C611 N611 Pd6 120.9(6) . . ?
C615 N611 Pd6 120.0(7) . . ?
C512 C511 N511 123.0(8) . . ?
N411 C415 C414 122.1(9) . . ?
C605 N601 C601 118.2(9) . . ?
C605 N601 Pd6 122.1(7) . . ?
C601 N601 Pd6 119.3(7) . . ?
C403 C404 C405 118.5(10) . . ?
C414 C413 C412 116.6(9) . . ?
C414 C413 C503 121.6(9) . . ?
C412 C413 C503 121.6(9) . . ?
N11 C15 C16 108.1(10) . . ?
C412 C411 N411 124.1(9) . . ?
N401 C401 C402 122.3(10) . . ?
N401 C405 C404 123.0(9) . . ?
N611 C611 C612 121.5(9) . . ?
C602 C601 N601 121.8(9) . . ?
N601 C605 C604 121.8(9) . . ?
C405 N401 C401 118.3(10) . . ?
C405 N401 Pd4 121.4(8) . . ?
C401 N401 Pd4 119.7(8) . . ?
N611 C615 C614 118.3(9) . . ?
N31 C35 C36 108.6(10) . . ?
N511 C515 C514 123.5(9) . . ?
C602 C603 C604 117.0(10) . . ?
C602 C603 C513 122.2(9) . . ?
C604 C603 C513 119.1(10) . . ?
C613 C612 C611 120.7(9) . . ?
C53 N52 C56 110.7(13) . . ?
C53 N52 C54 105.8(12) . . ?
C56 N52 C54 111.4(15) . . ?
C53 N52 Pd5 112.3(7) . . ?
C56 N52 Pd5 106.3(7) . . ?
C54 N52 Pd5 110.4(8) . . ?
C401 C402 C403 118.8(8) . . ?
C505 C504 C503 120.1(10) . . ?
N501 C501 C502 122.5(9) . . ?
C503 C502 C501 117.1(9) . . ?
C614 C613 C612 116.9(9) . . ?
C614 C613 C403 121.6(9) . . ?
C612 C613 C403 121.1(9) . . ?
C601 C602 C603 120.2(9) . . ?
C504 C505 N501 120.8(11) . . ?
C504 C503 C502 119.2(9) . . ?
C504 C503 C413 119.5(9) . . ?
C502 C503 C413 120.3(9) . . ?
C404 C403 C402 118.4(9) . . ?
C404 C403 C613 118.6(10) . . ?
C402 C403 C613 121.8(8) . . ?
C65 C66 N62 112.3(10) . . ?
C66 C65 N61 121.8(11) . . ?
C55 C56 N52 111.5(14) . . ?
C45 C46 N42 111.4(11) . . ?
C46 C45 N41 118.6(12) . . ?
C56 C55 N51 119.1(14) . . ?
C907 S904 C908 110.9(14) . . ?
C907 S904 O904 114.4(13) . . ?
C908 S904 O904 88.3(15) . . ?
O710 N704 O712 136.0(14) . . ?
O710 N704 O711 113.9(14) . . ?
O712 N704 O711 109.7(14) . . ?
O705 N702 O706 107.1(15) . . ?
O705 N702 O704 138.1(13) . . ?
O706 N702 O704 112.1(15) . . ?
O721 N707 O719 135.7(14) . . ?
O721 N707 O720 112.6(13) . . ?
O719 N707 O720 109.1(13) . . ?
O901 S901 C902 114.8(18) . . ?
O901 S901 C901 106.7(11) . . ?
C902 S901 C901 109.2(19) . . ?
O903 S903 C906 121.9(13) . . ?
O903 S903 C905 111.5(9) . . ?
C906 S903 C905 100.0(12) . . ?
O902 S902 C903 114.9(12) . . ?
O902 S902 C904 105.0(14) . . ?
C903 S902 C904 87.4(14) . . ?
O723 N708 O722 114.5(14) . . ?
O723 N708 O724 116.0(16) . . ?
O722 N708 O724 111.1(13) . . ?
O707 N703 O708 129.6(12) . . ?
O707 N703 O709 117.2(12) . . ?
O708 N703 O709 113.2(10) . . ?
O729 N710 O730 108.9(16) . . ?
O729 N710 O728 120.1(18) . . ?
O730 N710 O728 96.7(15) . . ?
O732 N711 O731 124.8(17) . . ?
O732 N711 O733 114.2(19) . . ?
O731 N711 O733 119.0(17) . . ?
O735 N712 O736 102(2) . . ?
O735 N712 O734 134(2) . . ?
O736 N712 O734 120.0(19) . . ?
O717 N706 O716 129.7(11) . . ?
O717 N706 O718 117.3(10) . . ?
O716 N706 O718 112.5(9) . . ?
O701 N701 O702 128.1(10) . . ?
O701 N701 O703 114.4(10) . . ?
O702 N701 O703 117.5(11) . . ?
O713 N705 O714 111.3(18) . . ?
O713 N705 O715 120.2(19) . . ?
O714 N705 O715 128(2) . . ?
O725 N709 O727 107.8(15) . . ?
O725 N709 O726 104.1(14) . . ?
O727 N709 O726 109.1(16) . . ?
N101 Pd1 N111 85.6(3) . . ?
N101 Pd1 N12 94.5(3) . . ?
N111 Pd1 N12 177.2(3) . . ?
N101 Pd1 N11 178.6(3) . . ?
N111 Pd1 N11 94.2(3) . . ?
N12 Pd1 N11 85.8(3) . . ?
N211 Pd2 N22 94.0(3) . . ?
N211 Pd2 N201 86.0(3) . . ?
N22 Pd2 N201 178.0(3) . . ?
N211 Pd2 N21 177.8(3) . . ?
N22 Pd2 N21 86.8(3) . . ?
N201 Pd2 N21 93.2(3) . . ?
N311 Pd3 N31 178.2(3) . . ?
N311 Pd3 N301 85.2(3) . . ?
N31 Pd3 N301 95.9(3) . . ?
N311 Pd3 N32 94.2(3) . . ?
N31 Pd3 N32 84.8(3) . . ?
N301 Pd3 N32 178.0(3) . . ?
C112 C113 C114 116.8(9) . . ?
C112 C113 C313 122.1(8) . . ?
C114 C113 C313 120.8(8) . . ?
C202 C203 C204 117.4(9) . . ?
C202 C203 C103 123.9(8) . . ?
C204 C203 C103 118.6(8) . . ?
C301 N301 C305 119.3(8) . . ?
C301 N301 Pd3 121.0(6) . . ?
C305 N301 Pd3 118.8(6) . . ?
C302 C303 C304 116.5(9) . . ?
C302 C303 C213 122.8(9) . . ?
C304 C303 C213 120.2(9) . . ?
C115 N111 C111 120.8(8) . . ?
C115 N111 Pd1 118.0(6) . . ?
C111 N111 Pd1 120.4(6) . . ?
C205 N201 C201 120.6(8) . . ?
C205 N201 Pd2 118.8(6) . . ?
C201 N201 Pd2 119.2(7) . . ?
N111 C115 C114 120.2(8) . . ?
C213 C214 C215 120.2(8) . . ?
C311 N311 C315 118.3(9) . . ?
C311 N311 Pd3 119.5(6) . . ?
C315 N311 Pd3 121.3(7) . . ?
C304 C305 N301 120.3(9) . . ?
C101 N101 C105 117.8(8) . . ?
C101 N101 Pd1 119.4(6) . . ?
C105 N101 Pd1 121.8(6) . . ?
C313 C314 C315 120.0(9) . . ?
C103 C104 C105 120.1(8) . . ?
N201 C205 C204 121.3(9) . . ?
N311 C311 C312 122.2(9) . . ?
C314 C313 C312 119.4(9) . . ?
C314 C313 C113 120.5(8) . . ?
C312 C313 C113 119.9(9) . . ?
N101 C101 C102 123.9(8) . . ?
C215 N211 C211 116.7(7) . . ?
C215 N211 Pd2 121.4(6) . . ?
C211 N211 Pd2 120.5(6) . . ?
N211 C211 C212 124.2(8) . . ?
C313 C312 C311 118.8(9) . . ?
C203 C204 C205 118.3(9) . . ?
C113 C114 C115 119.1(8) . . ?
N101 C105 C104 122.2(8) . . ?
C305 C304 C303 121.0(9) . . ?
N211 C215 C214 122.6(8) . . ?
N311 C315 C314 121.2(9) . . ?
C104 C103 C102 119.0(8) . . ?
C104 C103 C203 124.0(8) . . ?
C102 C103 C203 116.8(8) . . ?
N201 C201 C202 121.5(9) . . ?
C101 C102 C103 116.6(8) . . ?
C201 C202 C203 120.2(9) . . ?
N111 C111 C112 122.1(9) . . ?
C214 C213 C212 118.5(8) . . ?
C214 C213 C303 122.9(9) . . ?
C212 C213 C303 118.5(9) . . ?
C301 C302 C303 121.1(9) . . ?
C211 C212 C213 117.4(8) . . ?
C111 C112 C113 120.3(9) . . ?
N301 C301 C302 120.8(9) . . ?
N401 Pd4 N411 83.9(4) . . ?
N401 Pd4 N42 97.5(4) . . ?
N411 Pd4 N42 178.4(4) . . ?
N401 Pd4 N41 176.4(3) . . ?
N411 Pd4 N41 93.0(4) . . ?
N42 Pd4 N41 85.5(4) . . ?
N511 Pd5 N51 93.6(4) . . ?
N511 Pd5 N501 86.0(4) . . ?
N51 Pd5 N501 177.4(3) . . ?
N511 Pd5 N52 179.0(4) . . ?
N51 Pd5 N52 85.5(4) . . ?
N501 Pd5 N52 95.0(4) . . ?
N62 Pd6 N601 96.7(4) . . ?
N62 Pd6 N611 178.9(4) . . ?
N601 Pd6 N611 82.4(4) . . ?
N62 Pd6 N61 86.6(4) . . ?
N601 Pd6 N61 176.1(4) . . ?
N611 Pd6 N61 94.3(4) . . ?

loop_
_geom_bond_atom_site_label_1
_geom_bond_atom_site_label_2
_geom_bond_distance
_geom_bond_site_symmetry_2
_geom_bond_publ_flag
S801 O801 1.484(9) . ?
S801 C801 1.706(17) . ?
S801 C802 1.78(2) . ?
S802 O802 1.517(9) . ?
S802 C803 1.74(2) . ?
S802 C804 1.80(2) . ?
S803 O803 1.518(9) . ?
S803 C806 1.751(19) . ?
S803 C805 1.76(3) . ?
N11 C12 1.454(13) . ?
N11 C15 1.494(13) . ?
N11 C11 1.517(12) . ?
N11 Pd1 2.086(7) . ?
N31 C35 1.421(14) . ?
N31 C32 1.473(12) . ?
N31 C31 1.508(14) . ?
N31 Pd3 2.048(7) . ?
N32 C36 1.466(15) . ?
N32 C33 1.470(15) . ?
N32 C34 1.514(13) . ?
N32 Pd3 2.071(8) . ?
N22 C23 1.449(14) . ?
N22 C24 1.528(14) . ?
N22 C26 1.561(14) . ?
N22 Pd2 2.033(8) . ?
N21 C21 1.422(13) . ?
N21 C22 1.481(12) . ?
N21 C25 1.516(13) . ?
N21 Pd2 2.084(7) . ?
N41 C45 1.474(16) . ?
N41 C42 1.475(16) . ?
N41 C41 1.481(15) . ?
N41 Pd4 2.077(10) . ?
N12 C13 1.462(15) . ?
N12 C14 1.493(13) . ?
N12 C16 1.509(15) . ?
N12 Pd1 2.072(7) . ?
N61 C65 1.438(16) . ?
N61 C61 1.53(2) . ?
N61 C62 1.540(16) . ?
N61 Pd6 2.054(9) . ?
N42 C43 1.441(15) . ?
N42 C46 1.474(18) . ?
N42 C44 1.569(17) . ?
N42 Pd4 2.046(8) . ?
C63 N62 1.483(16) . ?
N62 C64 1.468(16) . ?
N62 C66 1.525(16) . ?
N62 Pd6 2.022(9) . ?
N51 C55 1.465(18) . ?
N51 C52 1.493(15) . ?
N51 C51 1.500(17) . ?
N51 Pd5 2.036(9) . ?
C26 C25 1.420(19) . ?
C16 C15 1.51(2) . ?
N511 C515 1.328(12) . ?
N511 C511 1.360(12) . ?
N511 Pd5 2.024(9) . ?
C36 C35 1.481(19) . ?
N411 C415 1.357(12) . ?
N411 C411 1.387(13) . ?
N411 Pd4 2.021(8) . ?
N501 C501 1.292(12) . ?
N501 C505 1.376(14) . ?
N501 Pd5 2.070(9) . ?
C512 C511 1.335(14) . ?
C512 C513 1.413(13) . ?
C412 C411 1.328(15) . ?
C412 C413 1.433(14) . ?
C414 C413 1.361(14) . ?
C414 C415 1.381(15) . ?
C514 C515 1.352(14) . ?
C514 C513 1.440(14) . ?
C614 C613 1.349(14) . ?
C614 C615 1.428(16) . ?
C513 C603 1.471(14) . ?
C604 C605 1.389(16) . ?
C604 C603 1.397(15) . ?
N611 C611 1.360(12) . ?
N611 C615 1.369(12) . ?
N611 Pd6 2.033(8) . ?
N601 C605 1.307(13) . ?
N601 C601 1.392(13) . ?
N601 Pd6 2.032(9) . ?
C404 C403 1.374(15) . ?
C404 C405 1.397(16) . ?
C413 C503 1.492(13) . ?
C401 N401 1.355(13) . ?
C401 C402 1.369(15) . ?
C405 N401 1.309(14) . ?
C611 C612 1.392(13) . ?
C601 C602 1.369(16) . ?
N401 Pd4 2.021(10) . ?
C603 C602 1.378(15) . ?
C612 C613 1.383(13) . ?
N52 C53 1.428(15) . ?
N52 C56 1.455(19) . ?
N52 C54 1.523(18) . ?
N52 Pd5 2.086(9) . ?
C402 C403 1.405(14) . ?
C504 C505 1.353(16) . ?
C504 C503 1.382(14) . ?
C501 C502 1.421(15) . ?
C502 C503 1.392(15) . ?
C613 C403 1.485(13) . ?
C66 C65 1.35(2) . ?
O712 N704 1.217(16) . ?
C56 C55 1.36(2) . ?
C46 C45 1.35(2) . ?
S904 C907 1.65(3) . ?
S904 C908 1.75(3) . ?
S904 O904 1.75(3) . ?
O704 N702 1.215(14) . ?
O719 N707 1.252(16) . ?
N704 O710 1.144(15) . ?
N704 O711 1.30(2) . ?
O713 N705 1.268(19) . ?
O714 N705 1.27(3) . ?
O715 N705 1.35(3) . ?
O901 S901 1.353(14) . ?
N702 O705 1.111(13) . ?
N702 O706 1.18(2) . ?
N707 O721 1.114(14) . ?
N707 O720 1.367(19) . ?
S901 C902 1.68(5) . ?
S901 C901 1.86(2) . ?
S903 O903 1.350(12) . ?
S903 C906 1.78(3) . ?
S903 C905 1.80(2) . ?
S902 O902 1.50(2) . ?
S902 C903 1.74(3) . ?
S902 C904 2.14(4) . ?
O722 N708 1.387(18) . ?
N708 O723 1.37(2) . ?
N708 O724 1.59(3) . ?
O707 N703 1.140(15) . ?
N703 O708 1.185(12) . ?
N703 O709 1.282(14) . ?
O716 N706 1.191(12) . ?
N710 O729 1.41(3) . ?
N710 O730 1.435(18) . ?
N710 O728 1.55(3) . ?
O701 N701 1.246(12) . ?
O731 N711 1.245(17) . ?
O736 N712 1.33(2) . ?
N711 O732 1.096(18) . ?
N711 O733 1.25(2) . ?
N712 O735 1.24(3) . ?
N712 O734 1.33(3) . ?
N706 O717 1.174(14) . ?
N706 O718 1.359(14) . ?
N701 O702 1.260(15) . ?
N701 O703 1.276(14) . ?
O725 N709 1.358(19) . ?
N709 O727 1.51(2) . ?
N709 O726 1.64(3) . ?
Pd1 N101 2.018(8) . ?
Pd1 N111 2.059(7) . ?
Pd2 N211 2.010(7) . ?
Pd2 N201 2.076(8) . ?
Pd3 N311 2.040(8) . ?
Pd3 N301 2.057(7) . ?
C113 C112 1.388(14) . ?
C113 C114 1.391(12) . ?
C113 C313 1.487(13) . ?
C203 C202 1.379(13) . ?
C203 C204 1.390(13) . ?
C203 C103 1.501(13) . ?
N301 C301 1.323(12) . ?
N301 C305 1.361(12) . ?
C303 C302 1.367(14) . ?
C303 C304 1.372(13) . ?
C303 C213 1.496(13) . ?
N111 C115 1.312(11) . ?
N111 C111 1.321(12) . ?
N201 C205 1.302(12) . ?
N201 C201 1.327(12) . ?
C115 C114 1.413(13) . ?
C214 C213 1.343(13) . ?
C214 C215 1.412(12) . ?
N311 C311 1.351(12) . ?
N311 C315 1.360(12) . ?
C305 C304 1.350(14) . ?
N101 C101 1.330(11) . ?
N101 C105 1.336(11) . ?
C314 C313 1.372(13) . ?
C314 C315 1.396(14) . ?
C104 C103 1.332(13) . ?
C104 C105 1.394(13) . ?
C205 C204 1.409(13) . ?
C311 C312 1.401(14) . ?
C313 C312 1.375(14) . ?
C101 C102 1.390(12) . ?
N211 C215 1.336(11) . ?
N211 C211 1.353(12) . ?
C211 C212 1.383(13) . ?
C103 C102 1.433(13) . ?
C201 C202 1.363(14) . ?
C111 C112 1.348(14) . ?
C213 C212 1.428(13) . ?
C302 C301 1.360(15) . ?

loop_
_platon_squeeze_void_nr
_platon_squeeze_void_average_x
_platon_squeeze_void_average_y
_platon_squeeze_void_average_z
_platon_squeeze_void_volume
_platon_squeeze_void_count_electrons
1 -0.006 0.000 0.108 2411.4 898.1
2 0.494 0.500 0.105 2411.3 898.1
